data_1553835
loop_
_publ_author_name
'Sun, Yao-Liang'
'Wei, Yin'
'Shi, Min'

_publ_section_title
;
 Tunable regiodivergent phosphine-catalyzed [3 + 2] cycloaddition of
 alkynones and trifluoroacetyl phenylamides
;
_journal_issue 12
_journal_name_full 'Organic Chemistry Frontiers'
_journal_page_first 2392
_journal_paper_doi 10.1039/C7QO00512A
_journal_volume 4
_journal_year 2017
_chemical_formula_sum 'C21 H17 Cl F3 N O3'
_chemical_formula_weight 423.81
_space_group_crystal_system monoclinic
_space_group_IT_number 15
_space_group_name_Hall '-C 2yc'
_space_group_name_H-M_alt 'C 1 2/c 1'
_atom_sites_solution_hydrogens mixed
_audit_creation_method SHELXL-2013
_audit_update_record
;
2016-08-22 deposited with the CCDC.
2017-08-29 downloaded from the CCDC.
;
_cell_angle_alpha 90
_cell_angle_beta 110.597(3)
_cell_angle_gamma 90
_cell_formula_units_Z 8
_cell_length_a 21.872(3)
_cell_length_b 7.6040(10)
_cell_length_c 24.313(3)
_cell_measurement_reflns_used 2023
_cell_measurement_temperature 293(2)
_cell_measurement_theta_max 45.387
_cell_measurement_theta_min 5.715
_cell_volume 3785.1(9)
_computing_cell_refinement 'Bruker SMART'
_computing_data_collection 'Bruker SMART'
_computing_data_reduction 'Bruker SHELXTL'
_computing_molecular_graphics 'Bruker SHELXTL'
_computing_publication_material 'Bruker SHELXTL'
_computing_structure_refinement 'SHELXL-2013 (Sheldrick, 2013)'
_computing_structure_solution 'Bruker SHELXTL'
_diffrn_ambient_temperature 293(2)
_diffrn_measured_fraction_theta_full 0.999
_diffrn_measured_fraction_theta_max 0.999
_diffrn_measurement_device_type 'CCD area detector'
_diffrn_measurement_method 'phi and omega scans'
_diffrn_radiation_type MoK\a
_diffrn_radiation_wavelength 0.71073
_diffrn_reflns_av_R_equivalents 0.0443
_diffrn_reflns_av_unetI/netI 0.0464
_diffrn_reflns_Laue_measured_fraction_full 0.999
_diffrn_reflns_Laue_measured_fraction_max 0.999
_diffrn_reflns_limit_h_max 26
_diffrn_reflns_limit_h_min -14
_diffrn_reflns_limit_k_max 9
_diffrn_reflns_limit_k_min -9
_diffrn_reflns_limit_l_max 27
_diffrn_reflns_limit_l_min -29
_diffrn_reflns_number 10493
_diffrn_reflns_point_group_measured_fraction_full 0.999
_diffrn_reflns_point_group_measured_fraction_max 0.999
_diffrn_reflns_theta_full 25.242
_diffrn_reflns_theta_max 25.498
_diffrn_reflns_theta_min 1.790
_exptl_absorpt_coefficient_mu 0.254
_exptl_absorpt_correction_T_max 0.7456
_exptl_absorpt_correction_T_min 0.6195
_exptl_absorpt_correction_type multi-scan
_exptl_absorpt_process_details sadabs
_exptl_crystal_colour colorless
_exptl_crystal_density_diffrn 1.487
_exptl_crystal_description prismatic
_exptl_crystal_F_000 1744
_exptl_crystal_size_max 0.200
_exptl_crystal_size_mid 0.140
_exptl_crystal_size_min 0.120
_refine_diff_density_max 0.228
_refine_diff_density_min -0.257
_refine_diff_density_rms 0.078
_refine_ls_extinction_expression Fc^*^=kFc[1+0.001xFc^2^\l^3^/sin(2\q)]^-1/4^
_refine_ls_extinction_method SHELXL
_refine_ls_goodness_of_fit_ref 1.037
_refine_ls_hydrogen_treatment mixed
_refine_ls_matrix_type full
_refine_ls_number_parameters 268
_refine_ls_number_reflns 3513
_refine_ls_number_restraints 0
_refine_ls_restrained_S_all 1.037
_refine_ls_R_factor_all 0.0662
_refine_ls_R_factor_gt 0.0487
_refine_ls_shift/su_max 0.000
_refine_ls_shift/su_mean 0.000
_refine_ls_structure_factor_coef Fsqd
_refine_ls_weighting_details 'w=1/[\s^2^(Fo^2^)+(0.0567P)^2^+1.4406P] where P=(Fo^2^+2Fc^2^)/3'
_refine_ls_weighting_scheme calc
_refine_ls_wR_factor_gt 0.1124
_refine_ls_wR_factor_ref 0.1212
_reflns_Friedel_coverage 0.000
_reflns_number_gt 2658
_reflns_number_total 3513
_reflns_threshold_expression 'I > 2\s(I)'
_cod_data_source_file c7qo00512a2.cif
_cod_data_source_block cd16477
_cod_original_cell_volume 3785.2(8)
_cod_original_sg_symbol_H-M 'C 2/c'
_cod_database_code 1553835
_shelx_space_group_comment
; 
The symmetry employed for this shelxl refinement is uniquely defined 
by the following loop, which should always be used as a source of 
symmetry information in preference to the above space-group names. 
They are only intended as comments. 
;
_shelx_estimated_absorpt_t_min 0.951
_shelx_estimated_absorpt_t_max 0.970
_shelxl_version_number 2013-4

loop_
_space_group_symop_operation_xyz
'x, y, z'
'-x, y, -z+1/2'
'x+1/2, y+1/2, z'
'-x+1/2, y+1/2, -z+1/2'
'-x, -y, -z'
'x, -y, z-1/2'
'-x+1/2, -y+1/2, -z'
'x+1/2, -y+1/2, z-1/2'

loop_
_atom_site_label
_atom_site_type_symbol
_atom_site_fract_x
_atom_site_fract_y
_atom_site_fract_z
_atom_site_U_iso_or_equiv
_atom_site_adp_type
_atom_site_occupancy
_atom_site_site_symmetry_order
_atom_site_calc_flag
_atom_site_refinement_flags_posn
_atom_site_refinement_flags_adp
Cl1 Cl 0.32688(3) 0.38900(10) 1.06986(3) 0.0650(2) Uani 1 1 d . .
F1 F 0.33782(7) 0.27499(19) 0.79317(5) 0.0591(4) Uani 1 1 d . .
F2 F 0.32307(8) 0.4342(2) 0.85983(7) 0.0702(5) Uani 1 1 d . .
F3 F 0.41916(7) 0.39816(18) 0.85789(6) 0.0600(4) Uani 1 1 d . .
N1 N 0.51505(9) 0.1883(3) 0.95615(9) 0.0419(5) Uani 1 1 d . .
O1 O 0.41366(6) 0.03987(19) 0.87197(6) 0.0391(4) Uani 1 1 d . .
O2 O 0.31296(9) -0.3233(3) 0.74215(8) 0.0703(6) Uani 1 1 d . .
O3 O 0.61446(8) 0.2539(3) 1.02421(7) 0.0609(5) Uani 1 1 d . .
C1 C 0.47084(10) 0.2333(3) 0.98392(9) 0.0364(5) Uani 1 1 d . .
C2 C 0.49213(12) 0.2995(3) 1.04093(9) 0.0447(6) Uani 1 1 d . .
H2 H 0.5367 0.3119 1.0614 0.054 Uiso 1 1 calc R U
C3 C 0.44876(12) 0.3467(3) 1.06743(10) 0.0474(6) Uani 1 1 d . .
H3 H 0.4638 0.3916 1.1054 0.057 Uiso 1 1 calc R U
C4 C 0.38269(11) 0.3276(3) 1.03751(9) 0.0432(6) Uani 1 1 d . .
C5 C 0.36052(11) 0.2613(3) 0.98150(9) 0.0410(5) Uani 1 1 d . .
H5 H 0.3158 0.2484 0.9619 0.049 Uiso 1 1 calc R U
C6 C 0.40320(10) 0.2132(3) 0.95348(9) 0.0349(5) Uani 1 1 d . .
C7 C 0.37161(10) 0.1560(3) 0.88950(9) 0.0356(5) Uani 1 1 d . .
C8 C 0.30774(10) 0.0533(3) 0.87502(9) 0.0420(5) Uani 1 1 d . .
H8A H 0.3061 -0.0081 0.9094 0.050 Uiso 1 1 calc R U
H8B H 0.2704 0.1313 0.8606 0.050 Uiso 1 1 calc R U
C9 C 0.30870(11) -0.0761(3) 0.82765(10) 0.0469(6) Uani 1 1 d . .
H9A H 0.2946 -0.1918 0.8351 0.056 Uiso 1 1 calc R U
H9B H 0.2803 -0.0367 0.7892 0.056 Uiso 1 1 calc R U
C10 C 0.37756(10) -0.0800(3) 0.83113(9) 0.0373(5) Uani 1 1 d . .
C11 C 0.40684(11) -0.1762(3) 0.80232(9) 0.0429(6) Uani 1 1 d . .
H11 H 0.4515 -0.1629 0.8111 0.052 Uiso 1 1 calc R U
C12 C 0.37114(13) -0.3031(3) 0.75707(10) 0.0489(6) Uani 1 1 d . .
C13 C 0.41033(15) -0.4081(4) 0.72989(12) 0.0771(9) Uani 1 1 d . .
H13A H 0.3826 -0.4925 0.7033 0.116 Uiso 1 1 calc R U
H13B H 0.4445 -0.4684 0.7601 0.116 Uiso 1 1 calc R U
H13C H 0.4291 -0.3313 0.7088 0.116 Uiso 1 1 calc R U
C14 C 0.36250(11) 0.3175(3) 0.84969(10) 0.0445(6) Uani 1 1 d . .
C15 C 0.58130(11) 0.2058(3) 0.97519(10) 0.0420(5) Uani 1 1 d . .
C16 C 0.61096(11) 0.1594(3) 0.93013(10) 0.0427(5) Uani 1 1 d . .
C17 C 0.57639(13) 0.1493(4) 0.87053(11) 0.0592(7) Uani 1 1 d . .
H17 H 0.5315 0.1684 0.8565 0.071 Uiso 1 1 calc R U
C18 C 0.60771(15) 0.1111(4) 0.83149(13) 0.0718(8) Uani 1 1 d . .
H18 H 0.5839 0.1033 0.7915 0.086 Uiso 1 1 calc R U
C19 C 0.67390(15) 0.0847(4) 0.85182(14) 0.0716(8) Uani 1 1 d . .
H19 H 0.6951 0.0595 0.8256 0.086 Uiso 1 1 calc R U
C20 C 0.70873(14) 0.0953(4) 0.91059(14) 0.0677(8) Uani 1 1 d . .
H20 H 0.7537 0.0775 0.9243 0.081 Uiso 1 1 calc R U
C21 C 0.67778(11) 0.1323(3) 0.94955(12) 0.0526(6) Uani 1 1 d . .
H21 H 0.7020 0.1391 0.9895 0.063 Uiso 1 1 calc R U
H1 H 0.4963(11) 0.140(3) 0.9226(10) 0.040(6) Uiso 1 1 d . .

loop_
_atom_site_aniso_label
_atom_site_aniso_U_11
_atom_site_aniso_U_22
_atom_site_aniso_U_33
_atom_site_aniso_U_23
_atom_site_aniso_U_13
_atom_site_aniso_U_12
Cl1 0.0635(5) 0.0803(5) 0.0620(4) -0.0146(3) 0.0356(4) -0.0045(4)
F1 0.0665(9) 0.0649(10) 0.0369(7) 0.0076(6) 0.0072(7) -0.0030(7)
F2 0.0850(11) 0.0600(10) 0.0707(10) 0.0186(8) 0.0339(9) 0.0312(9)
F3 0.0605(9) 0.0559(9) 0.0589(9) 0.0105(7) 0.0151(7) -0.0170(7)
N1 0.0304(10) 0.0518(12) 0.0394(11) -0.0084(9) 0.0070(9) -0.0039(9)
O1 0.0278(7) 0.0421(9) 0.0423(8) -0.0089(7) 0.0059(6) -0.0024(6)
O2 0.0497(11) 0.0729(14) 0.0741(12) -0.0239(10) 0.0041(10) -0.0140(10)
O3 0.0351(9) 0.0909(14) 0.0463(10) -0.0114(9) 0.0013(8) -0.0043(9)
C1 0.0343(12) 0.0355(12) 0.0379(11) 0.0033(9) 0.0108(9) 0.0007(9)
C2 0.0390(13) 0.0515(15) 0.0373(12) -0.0005(10) 0.0054(10) -0.0020(11)
C3 0.0545(15) 0.0502(14) 0.0351(12) -0.0038(10) 0.0128(11) -0.0019(12)
C4 0.0474(14) 0.0408(13) 0.0437(13) 0.0010(10) 0.0188(11) -0.0016(11)
C5 0.0348(12) 0.0447(13) 0.0422(12) 0.0009(10) 0.0118(10) -0.0015(10)
C6 0.0333(11) 0.0339(11) 0.0345(11) 0.0027(9) 0.0081(9) -0.0010(9)
C7 0.0284(11) 0.0402(12) 0.0367(11) 0.0010(9) 0.0095(9) 0.0029(9)
C8 0.0296(11) 0.0540(14) 0.0392(12) 0.0029(10) 0.0082(10) -0.0014(10)
C9 0.0337(12) 0.0491(14) 0.0512(13) -0.0021(11) 0.0067(11) -0.0052(10)
C10 0.0318(11) 0.0388(12) 0.0339(11) 0.0026(9) 0.0023(9) -0.0036(9)
C11 0.0348(12) 0.0483(14) 0.0393(12) -0.0039(10) 0.0051(10) -0.0014(10)
C12 0.0527(16) 0.0465(14) 0.0404(12) -0.0007(11) 0.0076(12) -0.0029(12)
C13 0.079(2) 0.091(2) 0.0612(17) -0.0294(16) 0.0253(16) -0.0080(18)
C14 0.0420(13) 0.0484(14) 0.0415(13) 0.0017(11) 0.0128(11) 0.0030(11)
C15 0.0338(12) 0.0395(13) 0.0467(13) 0.0025(10) 0.0066(11) -0.0017(10)
C16 0.0379(13) 0.0366(12) 0.0512(13) 0.0010(10) 0.0127(11) -0.0038(10)
C17 0.0418(14) 0.0772(19) 0.0561(15) -0.0057(14) 0.0140(13) -0.0015(13)
C18 0.0673(19) 0.094(2) 0.0553(16) -0.0094(15) 0.0232(15) -0.0027(17)
C19 0.068(2) 0.076(2) 0.083(2) -0.0067(16) 0.0418(18) 0.0011(16)
C20 0.0422(15) 0.075(2) 0.088(2) 0.0021(16) 0.0249(16) 0.0086(14)
C21 0.0372(13) 0.0571(16) 0.0618(15) 0.0024(12) 0.0152(12) 0.0021(12)

loop_
_atom_type_symbol
_atom_type_description
_atom_type_scat_dispersion_real
_atom_type_scat_dispersion_imag
_atom_type_scat_source
C C 0.0033 0.0016 'International Tables Vol C Tables 4.2.6.8 and 6.1.1.4'
H H 0.0000 0.0000 'International Tables Vol C Tables 4.2.6.8 and 6.1.1.4'
N N 0.0061 0.0033 'International Tables Vol C Tables 4.2.6.8 and 6.1.1.4'
O O 0.0106 0.0060 'International Tables Vol C Tables 4.2.6.8 and 6.1.1.4'
F F 0.0171 0.0103 'International Tables Vol C Tables 4.2.6.8 and 6.1.1.4'
Cl Cl 0.1484 0.1585 'International Tables Vol C Tables 4.2.6.8 and 6.1.1.4'

loop_
_geom_angle_atom_site_label_1
_geom_angle_atom_site_label_2
_geom_angle_atom_site_label_3
_geom_angle
C15 N1 C1 130.0(2)
C15 N1 H1 117.5(15)
C1 N1 H1 112.5(15)
C10 O1 C7 110.82(15)
C2 C1 N1 121.4(2)
C2 C1 C6 118.9(2)
N1 C1 C6 119.63(19)
C3 C2 C1 121.3(2)
C3 C2 H2 119.4
C1 C2 H2 119.4
C2 C3 C4 119.7(2)
C2 C3 H3 120.2
C4 C3 H3 120.2
C5 C4 C3 120.1(2)
C5 C4 Cl1 119.37(18)
C3 C4 Cl1 120.48(18)
C4 C5 C6 121.5(2)
C4 C5 H5 119.3
C6 C5 H5 119.3
C5 C6 C1 118.52(19)
C5 C6 C7 115.77(18)
C1 C6 C7 125.5(2)
O1 C7 C6 111.60(16)
O1 C7 C8 104.17(17)
C6 C7 C8 115.43(18)
O1 C7 C14 104.98(17)
C6 C7 C14 109.10(18)
C8 C7 C14 110.99(17)
C9 C8 C7 104.48(18)
C9 C8 H8A 110.9
C7 C8 H8A 110.9
C9 C8 H8B 110.9
C7 C8 H8B 110.9
H8A C8 H8B 108.9
C10 C9 C8 104.75(18)
C10 C9 H9A 110.8
C8 C9 H9A 110.8
C10 C9 H9B 110.8
C8 C9 H9B 110.8
H9A C9 H9B 108.9
C11 C10 O1 119.15(19)
C11 C10 C9 130.8(2)
O1 C10 C9 110.05(18)
C10 C11 C12 122.1(2)
C10 C11 H11 118.9
C12 C11 H11 118.9
O2 C12 C11 122.6(2)
O2 C12 C13 120.7(2)
C11 C12 C13 116.7(2)
C12 C13 H13A 109.5
C12 C13 H13B 109.5
H13A C13 H13B 109.5
C12 C13 H13C 109.5
H13A C13 H13C 109.5
H13B C13 H13C 109.5
F2 C14 F1 107.62(19)
F2 C14 F3 107.3(2)
F1 C14 F3 106.56(19)
F2 C14 C7 111.65(19)
F1 C14 C7 111.96(19)
F3 C14 C7 111.50(18)
O3 C15 N1 124.0(2)
O3 C15 C16 121.7(2)
N1 C15 C16 114.24(19)
C17 C16 C21 118.2(2)
C17 C16 C15 124.2(2)
C21 C16 C15 117.5(2)
C16 C17 C18 120.8(2)
C16 C17 H17 119.6
C18 C17 H17 119.6
C19 C18 C17 119.9(3)
C19 C18 H18 120.0
C17 C18 H18 120.0
C20 C19 C18 119.9(3)
C20 C19 H19 120.0
C18 C19 H19 120.0
C19 C20 C21 120.3(3)
C19 C20 H20 119.8
C21 C20 H20 119.8
C20 C21 C16 120.8(3)
C20 C21 H21 119.6
C16 C21 H21 119.6

loop_
_geom_bond_atom_site_label_1
_geom_bond_atom_site_label_2
_geom_bond_distance
Cl1 C4 1.733(2)
F1 C14 1.327(3)
F2 C14 1.320(3)
F3 C14 1.333(3)
N1 C15 1.364(3)
N1 C1 1.403(3)
N1 H1 0.86(2)
O1 C10 1.374(2)
O1 C7 1.443(2)
O2 C12 1.204(3)
O3 C15 1.213(3)
C1 C2 1.392(3)
C1 C6 1.410(3)
C2 C3 1.369(3)
C2 H2 0.9300
C3 C4 1.378(3)
C3 H3 0.9300
C4 C5 1.371(3)
C5 C6 1.385(3)
C5 H5 0.9300
C6 C7 1.526(3)
C7 C8 1.529(3)
C7 C14 1.532(3)
C8 C9 1.521(3)
C8 H8A 0.9700
C8 H8B 0.9700
C9 C10 1.479(3)
C9 H9A 0.9700
C9 H9B 0.9700
C10 C11 1.324(3)
C11 C12 1.465(3)
C11 H11 0.9300
C12 C13 1.486(4)
C13 H13A 0.9600
C13 H13B 0.9600
C13 H13C 0.9600
C15 C16 1.499(3)
C16 C17 1.381(3)
C16 C21 1.384(3)
C17 C18 1.383(4)
C17 H17 0.9300
C18 C19 1.370(4)
C18 H18 0.9300
C19 C20 1.365(4)
C19 H19 0.9300
C20 C21 1.373(4)
C20 H20 0.9300
C21 H21 0.9300

loop_
_geom_hbond_atom_site_label_D
_geom_hbond_atom_site_label_H
_geom_hbond_atom_site_label_A
_geom_hbond_distance_DH
_geom_hbond_distance_HA
_geom_hbond_distance_DA
_geom_hbond_angle_DHA
_geom_hbond_site_symmetry_A
N1 H1 O1 0.86(2) 1.95(2) 2.681(2) 143(2) .
C9 H9B O2 0.97 2.51 3.237(3) 132.0 4_556
C8 H8B O2 0.97 2.54 3.267(3) 131.3 4_556
C2 H2 O3 0.93 2.23 2.865(3) 124.5 .

loop_
_geom_torsion_atom_site_label_1
_geom_torsion_atom_site_label_2
_geom_torsion_atom_site_label_3
_geom_torsion_atom_site_label_4
_geom_torsion
C15 N1 C1 C2 -3.5(4)
C15 N1 C1 C6 175.7(2)
N1 C1 C2 C3 178.6(2)
C6 C1 C2 C3 -0.7(3)
C1 C2 C3 C4 0.5(4)
C2 C3 C4 C5 0.1(4)
C2 C3 C4 Cl1 -179.22(18)
C3 C4 C5 C6 -0.4(3)
Cl1 C4 C5 C6 178.90(17)
C4 C5 C6 C1 0.2(3)
C4 C5 C6 C7 -175.1(2)
C2 C1 C6 C5 0.4(3)
N1 C1 C6 C5 -178.92(19)
C2 C1 C6 C7 175.1(2)
N1 C1 C6 C7 -4.2(3)
C10 O1 C7 C6 147.55(17)
C10 O1 C7 C8 22.4(2)
C10 O1 C7 C14 -94.39(19)
C5 C6 C7 O1 -154.68(18)
C1 C6 C7 O1 30.5(3)
C5 C6 C7 C8 -36.0(3)
C1 C6 C7 C8 149.1(2)
C5 C6 C7 C14 89.8(2)
C1 C6 C7 C14 -85.1(2)
O1 C7 C8 C9 -23.5(2)
C6 C7 C8 C9 -146.22(19)
C14 C7 C8 C9 89.0(2)
C7 C8 C9 C10 16.9(2)
C7 O1 C10 C11 168.05(19)
C7 O1 C10 C9 -11.9(2)
C8 C9 C10 C11 176.1(2)
C8 C9 C10 O1 -3.9(2)
O1 C10 C11 C12 -178.3(2)
C9 C10 C11 C12 1.7(4)
C10 C11 C12 O2 2.4(4)
C10 C11 C12 C13 -177.5(2)
O1 C7 C14 F2 178.20(17)
C6 C7 C14 F2 -62.1(2)
C8 C7 C14 F2 66.2(2)
O1 C7 C14 F1 57.4(2)
C6 C7 C14 F1 177.18(18)
C8 C7 C14 F1 -54.5(2)
O1 C7 C14 F3 -61.8(2)
C6 C7 C14 F3 57.9(2)
C8 C7 C14 F3 -173.81(18)
C1 N1 C15 O3 6.2(4)
C1 N1 C15 C16 -174.0(2)
O3 C15 C16 C17 -162.1(2)
N1 C15 C16 C17 18.1(3)
O3 C15 C16 C21 15.1(3)
N1 C15 C16 C21 -164.7(2)
C21 C16 C17 C18 0.7(4)
C15 C16 C17 C18 177.9(3)
C16 C17 C18 C19 -0.7(5)
C17 C18 C19 C20 0.3(5)
C18 C19 C20 C21 0.1(5)
C19 C20 C21 C16 0.0(4)
C17 C16 C21 C20 -0.4(4)
C15 C16 C21 C20 -177.7(2)
